data_4132375
loop_
_publ_author_name
'Shen, Peng-Xiang'
'Hu, Liang'
'Shao, Qian'
'Hong, Kai'
'Yu, Jin-Quan'

_publ_section_title
;
 Pd(II)-Catalyzed Enantioselective C(sp<sup>3</sup>)-H Arylation of Free
 Carboxylic Acids.
;
_journal_issue 21
_journal_name_full 'Journal of the American Chemical Society'
_journal_page_first 6545
_journal_page_last 6549
_journal_paper_doi 10.1021/jacs.8b03509
_journal_volume 140
_journal_year 2018
_chemical_absolute_configuration ad
_chemical_formula_moiety 'C20 H19 N O4'
_chemical_formula_sum 'C20 H19 N O4'
_chemical_formula_weight 337.36
_space_group_crystal_system monoclinic
_space_group_IT_number 4
_space_group_name_Hall 'P 2yb'
_space_group_name_H-M_alt 'P 1 21 1'
_atom_sites_solution_hydrogens geom
_atom_sites_solution_primary direct
_audit_creation_date 2018-03-26
_audit_creation_method
;
Olex2 1.2-beta
(compiled 2018.03.09 svn.r3491 for OlexSys, GUI svn.r5479)
;
_cell_angle_alpha 90
_cell_angle_beta 112.484(2)
_cell_angle_gamma 90
_cell_formula_units_Z 2
_cell_length_a 10.4618(5)
_cell_length_b 6.6429(3)
_cell_length_c 12.8407(6)
_cell_measurement_reflns_used 8873
_cell_measurement_temperature 100
_cell_measurement_theta_max 68.811
_cell_measurement_theta_min 3.725
_cell_volume 824.55(7)
_computing_cell_refinement 'SAINT V8.38A (Bruker, 2017)'
_computing_data_collection 'APEX2 v2014.9-0 (Bruker, 2014)'
_computing_data_reduction 'SAINT V8.38A (Bruker, 2017)'
_computing_molecular_graphics 'Olex2 (Dolomanov et al., 2009)'
_computing_publication_material 'Olex2 (Dolomanov et al., 2009)'
_computing_structure_refinement 'XL (Sheldrick, 2008)'
_computing_structure_solution 'ShelXS (Sheldrick, 2008)'
_diffrn_ambient_temperature 100.0
_diffrn_detector 'Bruker APEX-II CCD'
_diffrn_detector_area_resol_mean 7.9
_diffrn_detector_type 'CCD Area Detector'
_diffrn_measured_fraction_theta_full 1.000
_diffrn_measured_fraction_theta_max 0.996
_diffrn_measurement_device 'Kappa Four-Circle Diffractometer'
_diffrn_measurement_device_type Pt135
_diffrn_measurement_method '\f and \w scans'
_diffrn_radiation_monochromator 'Double Bounce Multilayer Mirrors'
_diffrn_radiation_probe x-ray
_diffrn_radiation_type CuK\a
_diffrn_radiation_wavelength 1.54178
_diffrn_reflns_av_R_equivalents 0.0431
_diffrn_reflns_av_unetI/netI 0.0375
_diffrn_reflns_Laue_measured_fraction_full 1.000
_diffrn_reflns_Laue_measured_fraction_max 0.996
_diffrn_reflns_limit_h_max 12
_diffrn_reflns_limit_h_min -12
_diffrn_reflns_limit_k_max 8
_diffrn_reflns_limit_k_min -8
_diffrn_reflns_limit_l_max 15
_diffrn_reflns_limit_l_min -15
_diffrn_reflns_number 11626
_diffrn_reflns_point_group_measured_fraction_full 1.000
_diffrn_reflns_point_group_measured_fraction_max 0.993
_diffrn_reflns_theta_full 67.679
_diffrn_reflns_theta_max 69.101
_diffrn_reflns_theta_min 3.725
_diffrn_source 'Micro Focus Rotating Anode'
_diffrn_source_type 'Bruker FR-591'
_diffrn_standards_number 0
_exptl_absorpt_coefficient_mu 0.776
_exptl_absorpt_correction_T_max 0.7531
_exptl_absorpt_correction_T_min 0.6776
_exptl_absorpt_correction_type multi-scan
_exptl_absorpt_process_details
'SADABS-2016/2 (Bruker,2016/2) was used for absorption correction. wR2(int) was 0.0795 before and 0.0669 after correction. The Ratio of minimum to maximum transmission is 0.8997. The \l/2 correction factor is Not present.'
_exptl_crystal_colour colourless
_exptl_crystal_colour_primary colourless
_exptl_crystal_density_diffrn 1.359
_exptl_crystal_description block
_exptl_crystal_F_000 356
_exptl_crystal_size_max 0.28
_exptl_crystal_size_mid 0.2
_exptl_crystal_size_min 0.18
_refine_diff_density_max 0.285
_refine_diff_density_min -0.165
_refine_diff_density_rms 0.052
_refine_ls_abs_structure_details
;
 Flack x determined using 1266 quotients [(I+)-(I-)]/[(I+)+(I-)]
 (Parsons, Flack and Wagner, Acta Cryst. B69 (2013) 249-259).
;
_refine_ls_abs_structure_Flack -0.05(12)
_refine_ls_extinction_method none
_refine_ls_goodness_of_fit_ref 1.076
_refine_ls_hydrogen_treatment constr
_refine_ls_matrix_type full
_refine_ls_number_parameters 229
_refine_ls_number_reflns 3042
_refine_ls_number_restraints 1
_refine_ls_restrained_S_all 1.076
_refine_ls_R_factor_all 0.0367
_refine_ls_R_factor_gt 0.0351
_refine_ls_shift/su_max 0.000
_refine_ls_shift/su_mean 0.000
_refine_ls_structure_factor_coef Fsqd
_refine_ls_weighting_details 'w=1/[\s^2^(Fo^2^)+(0.0531P)^2^+0.1176P] where P=(Fo^2^+2Fc^2^)/3'
_refine_ls_weighting_scheme calc
_refine_ls_wR_factor_gt 0.0893
_refine_ls_wR_factor_ref 0.0909
_reflns_Friedel_coverage 0.825
_reflns_Friedel_fraction_full 0.999
_reflns_Friedel_fraction_max 0.990
_reflns_number_gt 2915
_reflns_number_total 3042
_reflns_threshold_expression 'I > 2\s(I)'
_cod_data_source_file ja8b03509_si_002.cif
_cod_data_source_block yu99_0m_a
_cod_depositor_comments
;
The following automatic conversions were performed:

data item '_diffrn_radiation_probe' value 'X-ray' was changed to
'x-ray' in accordance with the
/home/saulius/struct/COD-crude-data/automatic-downloads/DataCite-retrospective/ACS/depositions/lib/dictionaries/cif_core.dic
dictionary named 'cif_core.dic' version 2.4.2 last updated on
2011-04-26.

Automatic conversion script
Id: cif_fix_values 6909 2019-04-08 15:41:33Z antanas 
;
_cod_database_code 4132375
_shelx_shelxl_version_number 2016/6
_shelx_space_group_comment
;
The symmetry employed for this shelxl refinement is uniquely defined
by the following loop, which should always be used as a source of
symmetry information in preference to the above space-group names.
They are only intended as comments.
;
_shelx_estimated_absorpt_t_max 0.873
_shelx_estimated_absorpt_t_min 0.812
_olex2_refinement_description
;
1. Fixed Uiso
 At 1.2 times of:
  All C(H) groups, All C(H,H) groups
 At 1.5 times of:
  All C(H,H,H) groups
2.a Secondary CH2 refined with riding coordinates:
 C13(H13A,H13B)
2.b Aromatic/amide H refined with riding coordinates:
 C6(H6), C3(H3), C5(H5), C4(H4), C15(H15), C19(H19), C16(H16), C18(H18)
2.c Idealised Me refined as rotating group:
 C10(H10A,H10B,H10C), C20(H20A,H20B,H20C), C12(H12A,H12B,H12C)
;
_olex2_submission_special_instructions 'No special instructions were received'

loop_
_space_group_symop_operation_xyz
'x, y, z'
'-x, y+1/2, -z'

loop_
_atom_site_label
_atom_site_type_symbol
_atom_site_fract_x
_atom_site_fract_y
_atom_site_fract_z
_atom_site_U_iso_or_equiv
_atom_site_adp_type
_atom_site_occupancy
_atom_site_site_symmetry_order
_atom_site_calc_flag
_atom_site_refinement_flags_posn
O3 O 0.15609(18) 0.2398(3) 0.20886(15) 0.0240(4) Uani 1 1 d .
O4 O 0.15848(17) 0.4992(3) 0.09771(13) 0.0224(4) Uani 1 1 d .
O1 O -0.01581(16) 0.5680(3) 0.24799(13) 0.0233(4) Uani 1 1 d .
O2 O 0.39341(17) 0.5167(3) 0.55526(14) 0.0288(4) Uani 1 1 d .
N1 N 0.20684(18) 0.5311(3) 0.38075(15) 0.0184(4) Uani 1 1 d .
C7 C 0.0321(2) 0.5420(4) 0.44921(18) 0.0190(4) Uani 1 1 d .
C11 C 0.1862(2) 0.4109(4) 0.19717(19) 0.0188(5) Uani 1 1 d .
C8 C 0.0623(2) 0.5488(4) 0.34530(18) 0.0187(4) Uani 1 1 d .
C6 C -0.0932(2) 0.5459(4) 0.46226(19) 0.0213(5) Uani 1 1 d .
H6 H -0.178725 0.547349 0.399158 0.026 Uiso 1 1 calc R
C3 C 0.1626(2) 0.5355(4) 0.65027(18) 0.0223(5) Uani 1 1 d .
H3 H 0.248390 0.529614 0.712955 0.027 Uiso 1 1 calc R
C5 C -0.0881(2) 0.5478(4) 0.5724(2) 0.0241(5) Uani 1 1 d .
H5 H -0.171986 0.551188 0.584674 0.029 Uiso 1 1 calc R
C2 C 0.1565(2) 0.5353(4) 0.54072(18) 0.0196(5) Uani 1 1 d .
C1 C 0.2713(2) 0.5261(4) 0.49901(19) 0.0199(5) Uani 1 1 d .
C9 C 0.2718(2) 0.5474(4) 0.29660(17) 0.0189(5) Uani 1 1 d .
C17 C 0.6254(3) 0.3852(4) 0.1111(2) 0.0259(6) Uani 1 1 d .
C4 C 0.0371(3) 0.5447(4) 0.66454(19) 0.0248(5) Uani 1 1 d .
H4 H 0.037233 0.549020 0.738522 0.030 Uiso 1 1 calc R
C15 C 0.5633(3) 0.5918(4) 0.2397(2) 0.0264(6) Uani 1 1 d .
H15 H 0.569311 0.717206 0.276829 0.032 Uiso 1 1 calc R
C14 C 0.4853(2) 0.4373(4) 0.2582(2) 0.0219(5) Uani 1 1 d .
C19 C 0.4746(3) 0.2580(4) 0.1994(2) 0.0255(5) Uani 1 1 d .
H19 H 0.419950 0.151108 0.209320 0.031 Uiso 1 1 calc R
C13 C 0.4202(3) 0.4578(4) 0.3445(2) 0.0227(5) Uani 1 1 d .
H13A H 0.479819 0.544992 0.406625 0.027 Uiso 1 1 calc R
H13B H 0.416885 0.323402 0.376665 0.027 Uiso 1 1 calc R
C16 C 0.6327(2) 0.5657(5) 0.1675(2) 0.0265(5) Uani 1 1 d .
H16 H 0.686144 0.673263 0.156626 0.032 Uiso 1 1 calc R
C18 C 0.5428(3) 0.2336(4) 0.1264(2) 0.0258(5) Uani 1 1 d .
H18 H 0.532801 0.110826 0.086168 0.031 Uiso 1 1 calc R
C10 C 0.2733(3) 0.7687(4) 0.2642(2) 0.0225(5) Uani 1 1 d .
H10A H 0.179103 0.822891 0.237899 0.034 Uiso 1 1 calc GR
H10B H 0.308636 0.779799 0.203916 0.034 Uiso 1 1 calc GR
H10C H 0.333145 0.845182 0.330077 0.034 Uiso 1 1 calc GR
C20 C 0.7081(3) 0.3503(5) 0.0387(2) 0.0322(6) Uani 1 1 d .
H20A H 0.697822 0.466427 -0.010887 0.048 Uiso 1 1 calc GR
H20B H 0.674141 0.228999 -0.006958 0.048 Uiso 1 1 calc GR
H20C H 0.805882 0.332831 0.087111 0.048 Uiso 1 1 calc GR
C12 C 0.0850(3) 0.3774(5) 0.0001(2) 0.0327(6) Uani 1 1 d .
H12A H 0.063103 0.458649 -0.068196 0.049 Uiso 1 1 calc GR
H12B H -0.000934 0.327762 0.004715 0.049 Uiso 1 1 calc GR
H12C H 0.142835 0.262929 -0.002391 0.049 Uiso 1 1 calc GR

loop_
_atom_site_aniso_label
_atom_site_aniso_U_11
_atom_site_aniso_U_22
_atom_site_aniso_U_33
_atom_site_aniso_U_23
_atom_site_aniso_U_13
_atom_site_aniso_U_12
O3 0.0299(9) 0.0190(9) 0.0253(9) -0.0004(7) 0.0131(7) -0.0017(7)
O4 0.0264(8) 0.0263(9) 0.0140(8) 0.0006(7) 0.0072(6) -0.0025(7)
O1 0.0205(8) 0.0309(9) 0.0172(7) 0.0014(7) 0.0057(6) 0.0021(8)
O2 0.0201(8) 0.0476(12) 0.0177(8) -0.0013(8) 0.0061(7) 0.0006(8)
N1 0.0183(9) 0.0226(10) 0.0155(9) 0.0004(9) 0.0078(7) 0.0009(8)
C7 0.0232(11) 0.0161(11) 0.0202(10) 0.0007(10) 0.0111(9) 0.0005(10)
C11 0.0166(10) 0.0254(13) 0.0165(11) -0.0003(10) 0.0085(9) 0.0039(10)
C8 0.0189(10) 0.0184(11) 0.0199(10) -0.0001(10) 0.0087(8) 0.0004(10)
C6 0.0215(10) 0.0196(11) 0.0245(11) 0.0022(11) 0.0106(9) 0.0015(11)
C3 0.0276(12) 0.0224(12) 0.0173(10) -0.0004(11) 0.0092(9) 0.0007(11)
C5 0.0284(11) 0.0206(12) 0.0312(12) 0.0011(11) 0.0200(10) 0.0015(11)
C2 0.0241(11) 0.0173(11) 0.0186(10) -0.0009(10) 0.0095(9) -0.0006(10)
C1 0.0231(11) 0.0209(12) 0.0160(10) 0.0002(10) 0.0078(9) -0.0002(10)
C9 0.0181(10) 0.0257(12) 0.0146(10) -0.0008(10) 0.0080(8) -0.0003(10)
C17 0.0196(11) 0.0385(15) 0.0188(11) 0.0000(11) 0.0064(9) 0.0055(10)
C4 0.0369(13) 0.0237(12) 0.0208(11) 0.0023(11) 0.0186(10) 0.0021(12)
C15 0.0204(11) 0.0350(15) 0.0234(11) -0.0051(11) 0.0078(9) -0.0010(10)
C14 0.0154(10) 0.0318(13) 0.0170(11) 0.0023(10) 0.0044(8) 0.0040(10)
C19 0.0235(12) 0.0280(13) 0.0250(12) 0.0017(11) 0.0094(10) 0.0027(10)
C13 0.0189(11) 0.0310(14) 0.0181(11) 0.0016(10) 0.0069(9) 0.0030(10)
C16 0.0198(11) 0.0346(14) 0.0268(12) -0.0005(12) 0.0109(9) -0.0035(11)
C18 0.0244(12) 0.0295(13) 0.0224(12) -0.0033(11) 0.0078(10) 0.0035(11)
C10 0.0236(12) 0.0239(13) 0.0228(12) -0.0024(10) 0.0119(10) -0.0027(10)
C20 0.0281(13) 0.0450(17) 0.0278(13) -0.0022(12) 0.0154(11) 0.0037(12)
C12 0.0385(15) 0.0383(17) 0.0178(12) -0.0048(11) 0.0068(11) -0.0058(12)

loop_
_atom_type_symbol
_atom_type_description
_atom_type_scat_dispersion_real
_atom_type_scat_dispersion_imag
_atom_type_scat_source
C C 0.0181 0.0091 'International Tables Vol C Tables 4.2.6.8 and 6.1.1.4'
H H 0.0000 0.0000 'International Tables Vol C Tables 4.2.6.8 and 6.1.1.4'
N N 0.0311 0.0180 'International Tables Vol C Tables 4.2.6.8 and 6.1.1.4'
O O 0.0492 0.0322 'International Tables Vol C Tables 4.2.6.8 and 6.1.1.4'

loop_
_geom_angle_atom_site_label_1
_geom_angle_atom_site_label_2
_geom_angle_atom_site_label_3
_geom_angle
C11 O4 C12 115.7(2)
C8 N1 C9 119.53(17)
C1 N1 C8 111.32(18)
C1 N1 C9 128.57(17)
C6 C7 C8 130.2(2)
C2 C7 C8 108.03(19)
C2 C7 C6 121.7(2)
O3 C11 O4 124.3(2)
O3 C11 C9 123.3(2)
O4 C11 C9 112.3(2)
O1 C8 N1 124.1(2)
O1 C8 C7 129.7(2)
N1 C8 C7 106.18(18)
C7 C6 H6 121.6
C7 C6 C5 116.9(2)
C5 C6 H6 121.6
C2 C3 H3 121.5
C2 C3 C4 117.0(2)
C4 C3 H3 121.5
C6 C5 H5 119.3
C4 C5 C6 121.5(2)
C4 C5 H5 119.3
C7 C2 C3 121.8(2)
C7 C2 C1 108.82(19)
C3 C2 C1 129.4(2)
O2 C1 N1 127.5(2)
O2 C1 C2 127.0(2)
N1 C1 C2 105.49(18)
N1 C9 C11 106.10(18)
N1 C9 C13 110.52(18)
N1 C9 C10 108.8(2)
C11 C9 C13 106.18(19)
C10 C9 C11 113.76(19)
C10 C9 C13 111.3(2)
C16 C17 C18 117.7(2)
C16 C17 C20 121.6(2)
C18 C17 C20 120.7(2)
C3 C4 H4 119.4
C5 C4 C3 121.1(2)
C5 C4 H4 119.4
C14 C15 H15 119.6
C14 C15 C16 120.9(3)
C16 C15 H15 119.6
C15 C14 C19 118.1(2)
C15 C14 C13 121.2(2)
C19 C14 C13 120.6(2)
C14 C19 H19 119.6
C18 C19 C14 120.7(3)
C18 C19 H19 119.6
C9 C13 H13A 108.8
C9 C13 H13B 108.8
C14 C13 C9 113.98(19)
C14 C13 H13A 108.8
C14 C13 H13B 108.8
H13A C13 H13B 107.7
C17 C16 C15 121.2(2)
C17 C16 H16 119.4
C15 C16 H16 119.4
C17 C18 H18 119.3
C19 C18 C17 121.3(3)
C19 C18 H18 119.3
C9 C10 H10A 109.5
C9 C10 H10B 109.5
C9 C10 H10C 109.5
H10A C10 H10B 109.5
H10A C10 H10C 109.5
H10B C10 H10C 109.5
C17 C20 H20A 109.5
C17 C20 H20B 109.5
C17 C20 H20C 109.5
H20A C20 H20B 109.5
H20A C20 H20C 109.5
H20B C20 H20C 109.5
O4 C12 H12A 109.5
O4 C12 H12B 109.5
O4 C12 H12C 109.5
H12A C12 H12B 109.5
H12A C12 H12C 109.5
H12B C12 H12C 109.5

loop_
_geom_bond_atom_site_label_1
_geom_bond_atom_site_label_2
_geom_bond_distance
O3 C11 1.204(3)
O4 C11 1.333(3)
O4 C12 1.442(3)
O1 C8 1.210(3)
O2 C1 1.205(3)
N1 C8 1.407(3)
N1 C1 1.407(3)
N1 C9 1.484(3)
C7 C8 1.485(3)
C7 C6 1.384(3)
C7 C2 1.381(3)
C11 C9 1.543(3)
C6 H6 0.9500
C6 C5 1.394(3)
C3 H3 0.9500
C3 C2 1.384(3)
C3 C4 1.394(3)
C5 H5 0.9500
C5 C4 1.389(4)
C2 C1 1.491(3)
C9 C13 1.553(3)
C9 C10 1.530(4)
C17 C16 1.388(4)
C17 C18 1.390(4)
C17 C20 1.509(4)
C4 H4 0.9500
C15 H15 0.9500
C15 C14 1.387(4)
C15 C16 1.390(3)
C14 C19 1.392(4)
C14 C13 1.513(3)
C19 H19 0.9500
C19 C18 1.387(4)
C13 H13A 0.9900
C13 H13B 0.9900
C16 H16 0.9500
C18 H18 0.9500
C10 H10A 0.9800
C10 H10B 0.9800
C10 H10C 0.9800
C20 H20A 0.9800
C20 H20B 0.9800
C20 H20C 0.9800
C12 H12A 0.9800
C12 H12B 0.9800
C12 H12C 0.9800
